data_4344331
loop_
_publ_author_name
'Mastin, S.H.'
'Ryan, R.R.'
'Asprey, L.B.'

_publ_section_title
;
 Crystal Structure of Potassium Pentafluorotellurate (K Te F5)
;
_journal_name_full 'Inorganic Chemistry'
_journal_page_first 2100
_journal_page_last 2103
_journal_volume 9
_journal_year 1970
_chemical_formula_sum 'F5 K Te'
_chemical_name_systematic 'K Te F5'
_space_group_IT_number 57
_symmetry_space_group_name_Hall '-P 2c 2b'
_symmetry_space_group_name_H-M 'P b c m'
_cell_angle_alpha 90
_cell_angle_beta 90
_cell_angle_gamma 90
_cell_formula_units_Z 4
_cell_length_a 4.735
_cell_length_b 9.209
_cell_length_c 11.227
_cell_volume 489.549
_citation_journal_id_ASTM INOCAJ
_cod_data_source_file Mastin_INOCAJ_1970_1054.cif
_cod_data_source_block F5K1Te1
_cod_original_formula_sum 'F5 K1 Te1'
_cod_database_code 4344331

loop_
_symmetry_equiv_pos_as_xyz
x,y,z
-x,-y,z+1/2
x,-y+1/2,-z
-x,y+1/2,-z+1/2
-x,-y,-z
x,y,-z-1/2
-x,y-1/2,z
x,-y-1/2,z-1/2

loop_
_atom_site_label
_atom_site_type_symbol
_atom_site_fract_x
_atom_site_fract_y
_atom_site_fract_z
_atom_site_occupancy
_atom_site_U_iso_or_equiv
F3 F-1 0.3799 0.2037 0.25 1 0.0
K1 K+1 0.4973 0.25 0 1 0.0
F2 F-1 -0.0337 0.1844 0.1265 1 0.0
Te1 Te+4 0.1124 0.05563 0.25 1 0.0
F1 F-1 0.37 -0.0146 0.127 1 0.0
